data_7709675
loop_
_publ_author_name
'He, Wenhao'
'Liu, Xinli'
'Cui, Dongmei'

_publ_section_title
;
 Hydroboration of CO2 catalyzed by heteroscorpionate zwitterionic zinc and
 magnesium hydride complexes
;
_journal_name_full 'Dalton Transactions'
_journal_paper_doi 10.1039/D2DT00279E
_journal_year 2022
_chemical_formula_moiety 'C30 H31 N5 O2 P Zn, 2(C7 H8)'
_chemical_formula_sum 'C44 H47 N5 O2 P Zn'
_chemical_formula_weight 774.20
_chemical_name_systematic 'Heteroscorpionate Zwitterionic Zinc formate complex'
_chemical_properties_physical Air-sensitive,Oxygen-sensitive
_space_group_crystal_system triclinic
_space_group_IT_number 2
_space_group_name_Hall '-P 1'
_space_group_name_H-M_alt 'P -1'
_atom_sites_solution_hydrogens geom
_atom_sites_solution_primary iterative
_audit_creation_date 2021-12-28
_audit_creation_method
;
Olex2 1.5
(compiled 2021.12.09 svn.r5202d8cf for OlexSys, GUI svn.r6439)
;
_audit_update_record
;
2022-01-08 deposited with the CCDC.	2022-02-23 downloaded from the CCDC.
;
_cell_angle_alpha 108.9870(10)
_cell_angle_beta 97.2460(10)
_cell_angle_gamma 96.9120(10)
_cell_formula_units_Z 2
_cell_length_a 9.9364(6)
_cell_length_b 12.6486(8)
_cell_length_c 16.9877(11)
_cell_measurement_reflns_used 8207
_cell_measurement_temperature 173
_cell_measurement_theta_max 52.741
_cell_measurement_theta_min 5.145
_cell_volume 1972.9(2)
_computing_molecular_graphics 'Olex2 1.5 (Dolomanov et al., 2009)'
_computing_publication_material 'Olex2 1.5 (Dolomanov et al., 2009)'
_computing_structure_refinement 'SHELXL 2018/3 (Sheldrick, 2015)'
_computing_structure_solution 'olex2.solve 1.5 (Bourhis et al., 2015)'
_diffrn_ambient_temperature 173
_diffrn_measured_fraction_theta_full 0.980
_diffrn_measured_fraction_theta_max 0.970
_diffrn_measurement_device_type 'apex bruker'
_diffrn_radiation_type MoK\a
_diffrn_radiation_wavelength 0.71073
_diffrn_reflns_av_R_equivalents 0.0152
_diffrn_reflns_av_unetI/netI 0.0298
_diffrn_reflns_Laue_measured_fraction_full 0.980
_diffrn_reflns_Laue_measured_fraction_max 0.970
_diffrn_reflns_limit_h_max 11
_diffrn_reflns_limit_h_min -12
_diffrn_reflns_limit_k_max 15
_diffrn_reflns_limit_k_min -15
_diffrn_reflns_limit_l_max 13
_diffrn_reflns_limit_l_min -21
_diffrn_reflns_number 11375
_diffrn_reflns_point_group_measured_fraction_full 0.980
_diffrn_reflns_point_group_measured_fraction_max 0.970
_diffrn_reflns_theta_full 25.242
_diffrn_reflns_theta_max 26.435
_diffrn_reflns_theta_min 1.728
_exptl_absorpt_coefficient_mu 0.706
_exptl_absorpt_correction_T_max 0.7461
_exptl_absorpt_correction_T_min 0.4047
_exptl_absorpt_correction_type multi-scan
_exptl_crystal_colour 'clear whiteish white'
_exptl_crystal_colour_lustre clear
_exptl_crystal_colour_modifier whiteish
_exptl_crystal_colour_primary white
_exptl_crystal_density_diffrn 1.303
_exptl_crystal_description cube
_exptl_crystal_F_000 814
_exptl_crystal_recrystallization_method 'Re-crystallisation from solvent: toluene'
_exptl_crystal_size_max 0.3
_exptl_crystal_size_mid 0.2
_exptl_crystal_size_min 0.1
_refine_diff_density_max 0.785
_refine_diff_density_min -0.876
_refine_diff_density_rms 0.068
_refine_ls_extinction_method none
_refine_ls_goodness_of_fit_ref 1.049
_refine_ls_hydrogen_treatment constr
_refine_ls_matrix_type full
_refine_ls_number_parameters 524
_refine_ls_number_reflns 7887
_refine_ls_number_restraints 272
_refine_ls_restrained_S_all 1.046
_refine_ls_R_factor_all 0.0391
_refine_ls_R_factor_gt 0.0370
_refine_ls_shift/su_max 0.001
_refine_ls_shift/su_mean 0.000
_refine_ls_structure_factor_coef Fsqd
_refine_ls_weighting_details 'w=1/[\s^2^(Fo^2^)+(0.0645P)^2^+1.2551P] where P=(Fo^2^+2Fc^2^)/3'
_refine_ls_weighting_scheme calc
_refine_ls_wR_factor_gt 0.1048
_refine_ls_wR_factor_ref 0.1066
_reflns_Friedel_coverage 0.000
_reflns_number_gt 7343
_reflns_number_total 7887
_reflns_threshold_expression 'I > 2\s(I)'
_cod_data_source_file d2dt00279e2.cif
_cod_data_source_block g033m
_cod_database_code 7709675
_shelx_shelxl_version_number 2018/3
_shelx_space_group_comment
;
The symmetry employed for this shelxl refinement is uniquely defined
by the following loop, which should always be used as a source of
symmetry information in preference to the above space-group names.
They are only intended as comments.
;
_shelx_estimated_absorpt_t_max 0.933
_shelx_estimated_absorpt_t_min 0.816
_olex2_refinement_description
;
1. Fixed Uiso
 At 1.2 times of:
  All C(H) groups
 At 1.5 times of:
  All C(H,H,H) groups
2. Restrained distances
 C37-C31
 1.51 with sigma of 0.02
 C31-C36 = C31-C32 = C35-C34
 1.39 with sigma of 0.02
 C36-C35 = C34-C33 = C33-C32
 1.38 with sigma of 0.02
 C51-C45
 1.51 with sigma of 0.02
 C45-C46 = C45-C50 = C47-C48
 1.39 with sigma of 0.02
 C46-C47 = C48-C49 = C49-C50
 1.38 with sigma of 0.02
 C31-C35
 2.42 with sigma of 0.04
 C36-C34
 2.39 with sigma of 0.04
 C31-C33
 2.41 with sigma of 0.04
 C35-C33 = C34-C32
 2.4 with sigma of 0.04
 C37-C36 = C37-C32
 2.52 with sigma of 0.04
 C47-C49 = C48-C50
 2.4 with sigma of 0.04
 C45-C49
 2.41 with sigma of 0.04
 C51-C46 = C51-C50
 2.52 with sigma of 0.04
 C45-C47
 2.42 with sigma of 0.04
 C46-C48
 2.39 with sigma of 0.04
 C31-C36 \\sim C36-C35 \\sim C35-C34 \\sim C34-C33 \\sim C33-C32 \\sim C32-C31
 with sigma of 0.02
 C31-C33 \\sim C31-C35 \\sim C32-C34 \\sim C36-C32 \\sim C35-C33 \\sim C36-C34
 with sigma of 0.04
 C37-C32 \\sim C37-C36
 with sigma of 0.04
 C45-C49 \\sim C45-C47 \\sim C50-C48 \\sim C46-C50 \\sim C47-C49 \\sim C46-C48
 with sigma of 0.04
 C51-C50 \\sim C51-C46
 with sigma of 0.04
 C45-C46 \\sim C46-C47 \\sim C47-C48 \\sim C48-C49 \\sim C49-C50 \\sim C50-C45
 with sigma of 0.02
3. Restrained planarity
 C37, C31, C36, C35, C34, C33, C32
 with sigma of 0.1
 C51, C45, C46, C47, C48, C49, C50
 with sigma of 0.1
4. Uiso/Uaniso restraints and constraints
C37 \\sim C31 \\sim C36 \\sim C35 \\sim C34 \\sim C33 \\sim C32: within 2A with
sigma of 0.04 and sigma for terminal atoms of 0.08 within 2A
C51 \\sim C45 \\sim C46 \\sim C47 \\sim C48 \\sim C49 \\sim C50: within 2A with
sigma of 0.04 and sigma for terminal atoms of 0.08 within 2A
5. Rigid body (RIGU) restrains
 C37, C31, C36, C35, C34, C33, C32
 with sigma for 1-2 distances of 0.004 and sigma for 1-3 distances of 0.004
 C51, C45, C46, C47, C48, C49, C50
 with sigma for 1-2 distances of 0.004 and sigma for 1-3 distances of 0.004
 C51, C45, C46, C50, C47, C49, C48
 with sigma for 1-2 distances of 0.001 and sigma for 1-3 distances of 0.001
6. Others
 Fixed Sof: C37(0.5) H37A(0.5) H37B(0.5) H37C(0.5) C31(0.5) C36(0.5) H36(0.5)
 C35(0.5) H35(0.5) C34(0.5) H34(0.5) C33(0.5) H33(0.5) C32(0.5) H32(0.5)
 C51(0.5) H51A(0.5) H51B(0.5) H51C(0.5) C46(0.5) H46(0.5) C45(0.5) C50(0.5)
 H50(0.5) C49(0.5) H49(0.5) C48(0.5) H48(0.5) C47(0.5) H47(0.5)
7.a Ternary CH refined with riding coordinates:
 C11(H11)
7.b Aromatic/amide H refined with riding coordinates:
 C13(H13), C19(H19), C23(H23), C8(H8), C3(H3), C25(H25), C20(H20), C28(H28),
 C21(H21), C14(H14), C29(H29), C17(H17), C22(H22), C27(H27), C15(H15), C30(H30),
  C26(H26), C16(H16), C40(H40), C41(H41), C42(H42), C43(H43), C39(H39),
 C36(H36), C35(H35), C34(H34), C33(H33), C32(H32), C46(H46), C50(H50), C49(H49),
  C48(H48), C47(H47)
7.c Fitted hexagon refined as free rotating group:
 C40(C41,C42,C43,C38,C39), C46(C45,C50,C49,C48,C47)
7.d Idealised Me refined as rotating group:
 C1(H1A,H1B,H1C), C5(H5A,H5B,H5C), C6(H6A,H6B,H6C), C10(H10A,H10B,H10C),
 C44(H44A,H44B,H44C), C37(H37A,H37B,H37C), C51(H51A,H51B,H51C)
;
_olex2_submission_special_instructions 'No special instructions were received'

loop_
_space_group_symop_operation_xyz
'x, y, z'
'-x, -y, -z'

loop_
_atom_site_label
_atom_site_type_symbol
_atom_site_fract_x
_atom_site_fract_y
_atom_site_fract_z
_atom_site_U_iso_or_equiv
_atom_site_adp_type
_atom_site_occupancy
_atom_site_site_symmetry_order
_atom_site_calc_flag
_atom_site_refinement_flags_posn
_atom_site_refinement_flags_adp
_atom_site_refinement_flags_occupancy
_atom_site_disorder_assembly
_atom_site_disorder_group
Zn1 Zn 0.22291(2) 0.43052(2) 0.32856(2) 0.01576(8) Uani 1 1 d . . . . .
P1 P 0.33620(4) 0.27856(4) 0.19219(3) 0.01384(11) Uani 1 1 d . . . . .
O1 O 0.10514(15) 0.47543(13) 0.41051(9) 0.0284(3) Uani 1 1 d . . . . .
N5 N 0.18617(15) 0.30796(13) 0.21388(10) 0.0160(3) Uani 1 1 d . . . . .
N4 N 0.36683(16) 0.54339(13) 0.30465(10) 0.0165(3) Uani 1 1 d . . . . .
N1 N 0.48396(16) 0.35949(13) 0.34721(10) 0.0160(3) Uani 1 1 d . . . . .
N3 N 0.47068(15) 0.48843(13) 0.27167(9) 0.0154(3) Uani 1 1 d . . . . .
N2 N 0.37378(16) 0.37135(13) 0.38985(10) 0.0166(3) Uani 1 1 d . . . . .
O2 O 0.00948(18) 0.56993(14) 0.33509(11) 0.0376(4) Uani 1 1 d . . . . .
C2 C 0.5912(2) 0.33749(15) 0.39409(12) 0.0193(4) Uani 1 1 d . . . . .
C12 C 0.36194(18) 0.29343(16) 0.09259(11) 0.0174(4) Uani 1 1 d . . . . .
C13 C 0.4487(2) 0.23368(17) 0.04339(12) 0.0227(4) Uani 1 1 d . . . . .
H13 H 0.484922 0.174316 0.056925 0.027 Uiso 1 1 calc R U . . .
C18 C 0.35745(19) 0.13897(15) 0.19365(11) 0.0171(4) Uani 1 1 d . . . . .
C19 C 0.2460(2) 0.06892(16) 0.20334(13) 0.0205(4) Uani 1 1 d . . . . .
H19 H 0.159701 0.093669 0.206807 0.025 Uiso 1 1 calc R U . . .
C9 C 0.3952(2) 0.64919(16) 0.30458(11) 0.0186(4) Uani 1 1 d . . . . .
C23 C 0.4845(2) 0.10269(16) 0.19048(13) 0.0219(4) Uani 1 1 d . . . . .
H23 H 0.561651 0.150560 0.185213 0.026 Uiso 1 1 calc R U . . .
C8 C 0.5155(2) 0.66246(16) 0.27111(12) 0.0204(4) Uani 1 1 d . . . . .
H8 H 0.557713 0.729440 0.263950 0.024 Uiso 1 1 calc R U . . .
C3 C 0.5492(2) 0.33476(16) 0.46768(12) 0.0218(4) Uani 1 1 d . . . . .
H3 H 0.601725 0.321029 0.512984 0.026 Uiso 1 1 calc R U . . .
C11 C 0.47258(18) 0.37202(15) 0.26568(11) 0.0151(3) Uani 1 1 d . . . . .
H11 H 0.558450 0.351919 0.243913 0.018 Uiso 1 1 calc R U . . .
C24 C 0.05841(18) 0.25675(15) 0.16004(12) 0.0163(4) Uani 1 1 d . . . . .
C7 C 0.56102(19) 0.55946(16) 0.25055(12) 0.0186(4) Uani 1 1 d . . . . .
C25 C 0.0447(2) 0.17222(17) 0.08065(13) 0.0227(4) Uani 1 1 d . . . . .
H25 H 0.124574 0.147979 0.060274 0.027 Uiso 1 1 calc R U . . .
C1 C 0.7249(2) 0.32121(19) 0.36473(14) 0.0261(4) Uani 1 1 d . . . . .
H1A H 0.724207 0.240082 0.336491 0.039 Uiso 1 1 calc R U . . .
H1B H 0.800261 0.351501 0.413417 0.039 Uiso 1 1 calc R U . . .
H1C H 0.738049 0.361344 0.324971 0.039 Uiso 1 1 calc R U . . .
C20 C 0.2605(2) -0.03688(17) 0.20797(14) 0.0254(4) Uani 1 1 d . . . . .
H20 H 0.184002 -0.084432 0.214195 0.030 Uiso 1 1 calc R U . . .
C5 C 0.3186(2) 0.36225(17) 0.52518(12) 0.0239(4) Uani 1 1 d . . . . .
H5A H 0.358643 0.424112 0.578330 0.036 Uiso 1 1 calc R U . . .
H5B H 0.305418 0.290253 0.535637 0.036 Uiso 1 1 calc R U . . .
H5C H 0.229587 0.376336 0.502442 0.036 Uiso 1 1 calc R U . . .
C28 C -0.19039(19) 0.24148(16) 0.13725(13) 0.0216(4) Uani 1 1 d . . . . .
H28 H -0.270613 0.266215 0.156773 0.026 Uiso 1 1 calc R U . . .
C6 C 0.6822(2) 0.52291(17) 0.21260(13) 0.0237(4) Uani 1 1 d . . . . .
H6A H 0.741184 0.497918 0.251384 0.036 Uiso 1 1 calc R U . . .
H6B H 0.734509 0.586690 0.202611 0.036 Uiso 1 1 calc R U . . .
H6C H 0.650635 0.460039 0.158814 0.036 Uiso 1 1 calc R U . . .
C21 C 0.3864(2) -0.07316(17) 0.20352(14) 0.0261(4) Uani 1 1 d . . . . .
H21 H 0.395979 -0.145753 0.206281 0.031 Uiso 1 1 calc R U . . .
C10 C 0.3059(2) 0.73463(16) 0.33830(13) 0.0238(4) Uani 1 1 d . . . . .
H10A H 0.223713 0.697155 0.351318 0.036 Uiso 1 1 calc R U . . .
H10B H 0.278115 0.768510 0.295806 0.036 Uiso 1 1 calc R U . . .
H10C H 0.357256 0.794156 0.389865 0.036 Uiso 1 1 calc R U . . .
C14 C 0.4823(2) 0.2608(2) -0.02533(13) 0.0285(5) Uani 1 1 d . . . . .
H14 H 0.542484 0.220524 -0.058286 0.034 Uiso 1 1 calc R U . . .
C29 C -0.06204(19) 0.29080(15) 0.18713(12) 0.0183(4) Uani 1 1 d . . . . .
H29 H -0.055726 0.348537 0.240478 0.022 Uiso 1 1 calc R U . . .
C4 C 0.4137(2) 0.35620(15) 0.46276(12) 0.0190(4) Uani 1 1 d . . . . .
C17 C 0.3066(2) 0.37790(18) 0.07071(13) 0.0262(4) Uani 1 1 d . . . . .
H17 H 0.245868 0.418006 0.103285 0.031 Uiso 1 1 calc R U . . .
C22 C 0.4985(2) -0.00328(17) 0.19500(14) 0.0252(4) Uani 1 1 d . . . . .
H22 H 0.584964 -0.027999 0.192276 0.030 Uiso 1 1 calc R U . . .
C27 C -0.2031(2) 0.15647(18) 0.05921(14) 0.0272(4) Uani 1 1 d . . . . .
H27 H -0.291188 0.121745 0.025657 0.033 Uiso 1 1 calc R U . . .
C15 C 0.4287(2) 0.3463(2) -0.04621(13) 0.0306(5) Uani 1 1 d . . . . .
H15 H 0.452996 0.365176 -0.092913 0.037 Uiso 1 1 calc R U . . .
C30 C 0.0236(2) 0.54078(18) 0.39672(14) 0.0279(5) Uani 1 1 d . . . . .
H30 H -0.031001 0.569134 0.438412 0.034 Uiso 1 1 calc R U . . .
C26 C -0.0844(2) 0.12342(19) 0.03135(14) 0.0292(5) Uani 1 1 d . . . . .
H26 H -0.091432 0.066376 -0.022415 0.035 Uiso 1 1 calc R U . . .
C16 C 0.3399(3) 0.4040(2) 0.00100(15) 0.0332(5) Uani 1 1 d . . . . .
H16 H 0.301522 0.461480 -0.013993 0.040 Uiso 1 1 calc R U . . .
C40 C -0.05812(19) -0.17627(12) 0.28429(12) 0.0479(7) Uani 1 1 d G . . . .
H40 H -0.045631 -0.239792 0.300854 0.057 Uiso 1 1 calc R U . . .
C41 C -0.11952(18) -0.19270(11) 0.20207(11) 0.0458(6) Uani 1 1 d G . . . .
H41 H -0.149004 -0.267451 0.162434 0.055 Uiso 1 1 calc R U . . .
C42 C -0.13780(17) -0.09975(15) 0.17783(9) 0.0468(7) Uani 1 1 d G . . . .
H42 H -0.179764 -0.110978 0.121637 0.056 Uiso 1 1 calc R U . . .
C43 C -0.09466(18) 0.00963(12) 0.23582(12) 0.0480(7) Uani 1 1 d G . . . .
H43 H -0.107152 0.073156 0.219259 0.058 Uiso 1 1 calc R U . . .
C38 C -0.03326(18) 0.02606(11) 0.31805(11) 0.0491(7) Uani 1 1 d G . . . .
C39 C -0.01499(19) -0.06688(15) 0.34228(9) 0.0504(7) Uani 1 1 d G . . . .
H39 H 0.026983 -0.055655 0.398477 0.060 Uiso 1 1 calc R U . . .
C44 C 0.0221(4) 0.1448(3) 0.3775(3) 0.0797(12) Uani 1 1 d . . . . .
H44A H 0.122859 0.158610 0.384576 0.119 Uiso 1 1 calc R U . . .
H44B H -0.005367 0.154435 0.432461 0.119 Uiso 1 1 calc R U . . .
H44C H -0.014898 0.198930 0.354202 0.119 Uiso 1 1 calc R U . . .
C37 C -0.1368(13) 0.3563(10) -0.1083(6) 0.061(3) Uani 0.5 1 d D U P A -1
H37A H -0.230656 0.372351 -0.115790 0.091 Uiso 0.5 1 calc R U P A -1
H37B H -0.138765 0.283973 -0.098510 0.091 Uiso 0.5 1 calc R U P A -1
H37C H -0.097729 0.351687 -0.159237 0.091 Uiso 0.5 1 calc R U P A -1
C31 C -0.0499(5) 0.4493(4) -0.0340(3) 0.0320(10) Uani 0.5 1 d D U P A -1
C36 C 0.0320(13) 0.5379(9) -0.0451(7) 0.043(3) Uani 0.5 1 d D U P A -1
H36 H 0.032705 0.539462 -0.100603 0.052 Uiso 0.5 1 calc R U P A -1
C35 C 0.1127(6) 0.6240(5) 0.0228(5) 0.0598(17) Uani 0.5 1 d D U P A -1
H35 H 0.169336 0.683867 0.014151 0.072 Uiso 0.5 1 calc R U P A -1
C34 C 0.1104(13) 0.6223(9) 0.1033(7) 0.055(3) Uani 0.5 1 d D U P A -1
H34 H 0.166772 0.681002 0.150266 0.066 Uiso 0.5 1 calc R U P A -1
C33 C 0.0278(5) 0.5370(4) 0.1166(3) 0.0358(10) Uani 0.5 1 d D U P A -1
H33 H 0.025794 0.537087 0.172354 0.043 Uiso 0.5 1 calc R U P A -1
C32 C -0.0533(13) 0.4501(8) 0.0475(5) 0.0274(19) Uani 0.5 1 d D U P A -1
H32 H -0.111170 0.391085 0.056403 0.033 Uiso 0.5 1 calc R U P A -1
C51 C 0.3358(13) -0.0119(11) 0.5867(7) 0.127(4) Uani 0.5 1 d D U P B -1
H51A H 0.286811 0.052285 0.592678 0.190 Uiso 0.5 1 calc R U P B -1
H51B H 0.380826 -0.007832 0.642607 0.190 Uiso 0.5 1 calc R U P B -1
H51C H 0.270244 -0.083166 0.560384 0.190 Uiso 0.5 1 calc R U P B -1
C46 C 0.4077(5) 0.0433(4) 0.4730(3) 0.067(2) Uani 0.5 1 d DG U P B -1
H46 H 0.323482 0.071503 0.470051 0.081 Uiso 0.5 1 calc R U P B -1
C45 C 0.4418(5) -0.0072(4) 0.5326(3) 0.0599(12) Uani 0.5 1 d DG U P B -1
C50 C 0.5650(6) -0.0484(4) 0.5369(3) 0.0564(15) Uani 0.5 1 d DG U P B -1
H50 H 0.588250 -0.082991 0.577611 0.068 Uiso 0.5 1 calc R U P B -1
C49 C 0.6541(5) -0.0391(4) 0.4818(3) 0.0706(15) Uani 0.5 1 d DG U P B -1
H49 H 0.738303 -0.067311 0.484767 0.085 Uiso 0.5 1 calc R U P B -1
C48 C 0.6200(5) 0.0114(4) 0.4223(3) 0.0686(16) Uani 0.5 1 d DG U P B -1
H48 H 0.680947 0.017775 0.384564 0.082 Uiso 0.5 1 calc R U P B -1
C47 C 0.4968(6) 0.0526(3) 0.4179(3) 0.0645(14) Uani 0.5 1 d DG U P B -1
H47 H 0.473538 0.087182 0.377205 0.077 Uiso 0.5 1 calc R U P B -1

loop_
_atom_site_aniso_label
_atom_site_aniso_U_11
_atom_site_aniso_U_22
_atom_site_aniso_U_33
_atom_site_aniso_U_23
_atom_site_aniso_U_13
_atom_site_aniso_U_12
Zn1 0.01586(12) 0.01563(12) 0.01510(12) 0.00368(9) 0.00417(8) 0.00323(8)
P1 0.0131(2) 0.0137(2) 0.0142(2) 0.00374(17) 0.00284(17) 0.00275(16)
O1 0.0264(7) 0.0377(8) 0.0239(7) 0.0091(7) 0.0120(6) 0.0127(6)
N5 0.0139(7) 0.0156(7) 0.0160(7) 0.0017(6) 0.0033(6) 0.0027(6)
N4 0.0171(7) 0.0155(7) 0.0156(7) 0.0036(6) 0.0028(6) 0.0031(6)
N1 0.0160(7) 0.0163(7) 0.0154(7) 0.0056(6) 0.0025(6) 0.0023(6)
N3 0.0157(7) 0.0152(7) 0.0143(7) 0.0042(6) 0.0025(6) 0.0016(6)
N2 0.0173(7) 0.0162(7) 0.0159(7) 0.0050(6) 0.0045(6) 0.0020(6)
O2 0.0362(9) 0.0321(9) 0.0440(10) 0.0137(8) 0.0015(8) 0.0079(7)
C2 0.0194(9) 0.0155(8) 0.0212(9) 0.0056(7) -0.0008(7) 0.0025(7)
C12 0.0157(8) 0.0196(9) 0.0138(8) 0.0029(7) 0.0010(7) 0.0012(7)
C13 0.0228(9) 0.0260(10) 0.0193(9) 0.0061(8) 0.0044(8) 0.0084(8)
C18 0.0185(9) 0.0155(8) 0.0155(8) 0.0033(7) 0.0026(7) 0.0030(7)
C19 0.0177(9) 0.0200(9) 0.0244(10) 0.0075(8) 0.0050(7) 0.0047(7)
C9 0.0236(9) 0.0169(9) 0.0139(8) 0.0053(7) -0.0005(7) 0.0024(7)
C23 0.0194(9) 0.0208(9) 0.0265(10) 0.0089(8) 0.0063(8) 0.0037(7)
C8 0.0237(9) 0.0179(9) 0.0194(9) 0.0085(7) 0.0008(7) 0.0003(7)
C3 0.0249(10) 0.0219(9) 0.0186(9) 0.0089(8) -0.0009(8) 0.0038(8)
C11 0.0146(8) 0.0159(8) 0.0146(8) 0.0054(7) 0.0023(7) 0.0019(7)
C24 0.0149(8) 0.0151(8) 0.0193(9) 0.0072(7) 0.0016(7) 0.0023(7)
C7 0.0191(9) 0.0195(9) 0.0167(9) 0.0081(7) 0.0005(7) -0.0006(7)
C25 0.0164(9) 0.0232(10) 0.0239(10) 0.0018(8) 0.0025(8) 0.0059(7)
C1 0.0194(9) 0.0323(11) 0.0265(10) 0.0103(9) 0.0009(8) 0.0066(8)
C20 0.0248(10) 0.0213(10) 0.0333(11) 0.0130(9) 0.0091(8) 0.0023(8)
C5 0.0299(10) 0.0246(10) 0.0171(9) 0.0070(8) 0.0065(8) 0.0030(8)
C28 0.0156(9) 0.0216(9) 0.0302(10) 0.0113(8) 0.0054(8) 0.0049(7)
C6 0.0206(9) 0.0249(10) 0.0290(11) 0.0135(9) 0.0076(8) 0.0022(8)
C21 0.0332(11) 0.0188(9) 0.0304(11) 0.0112(8) 0.0088(9) 0.0087(8)
C10 0.0308(10) 0.0172(9) 0.0242(10) 0.0070(8) 0.0047(8) 0.0076(8)
C14 0.0286(11) 0.0383(12) 0.0195(10) 0.0075(9) 0.0098(8) 0.0104(9)
C29 0.0191(9) 0.0166(9) 0.0191(9) 0.0054(7) 0.0051(7) 0.0033(7)
C4 0.0262(10) 0.0143(8) 0.0151(9) 0.0045(7) 0.0028(7) 0.0014(7)
C17 0.0301(11) 0.0310(11) 0.0241(10) 0.0131(9) 0.0105(8) 0.0139(9)
C22 0.0230(10) 0.0237(10) 0.0323(11) 0.0106(9) 0.0083(8) 0.0101(8)
C27 0.0166(9) 0.0267(10) 0.0324(11) 0.0056(9) -0.0037(8) 0.0029(8)
C15 0.0331(11) 0.0422(13) 0.0189(10) 0.0131(9) 0.0071(9) 0.0054(10)
C30 0.0225(10) 0.0262(10) 0.0296(11) 0.0008(9) 0.0066(8) 0.0066(8)
C26 0.0238(10) 0.0275(11) 0.0251(11) -0.0041(9) -0.0009(8) 0.0053(8)
C16 0.0427(13) 0.0398(13) 0.0290(11) 0.0220(10) 0.0119(10) 0.0180(10)
C40 0.0392(14) 0.0364(14) 0.074(2) 0.0275(14) 0.0110(14) 0.0036(11)
C41 0.0318(13) 0.0426(14) 0.0631(18) 0.0210(13) 0.0071(12) 0.0005(11)
C42 0.0263(12) 0.0576(17) 0.0634(18) 0.0328(15) 0.0057(12) 0.0024(11)
C43 0.0234(11) 0.0502(16) 0.087(2) 0.0434(16) 0.0134(13) 0.0086(11)
C38 0.0340(13) 0.0337(13) 0.074(2) 0.0117(13) 0.0086(13) 0.0052(11)
C39 0.0472(16) 0.0519(17) 0.0544(17) 0.0207(14) 0.0062(13) 0.0137(13)
C44 0.070(2) 0.0472(19) 0.102(3) 0.0025(19) 0.004(2) 0.0128(17)
C37 0.076(7) 0.051(6) 0.035(4) -0.008(3) -0.019(4) 0.029(5)
C31 0.033(2) 0.035(2) 0.030(2) 0.011(2) 0.0053(19) 0.019(2)
C36 0.031(4) 0.066(5) 0.065(5) 0.052(4) 0.026(3) 0.028(3)
C35 0.038(3) 0.049(3) 0.112(5) 0.057(4) 0.013(3) 0.004(2)
C34 0.047(4) 0.025(4) 0.079(6) 0.006(4) -0.010(4) 0.007(3)
C33 0.042(3) 0.035(2) 0.028(2) 0.007(2) 0.002(2) 0.017(2)
C32 0.027(4) 0.028(3) 0.033(3) 0.016(3) 0.010(3) 0.006(2)
C51 0.135(8) 0.144(12) 0.085(7) 0.021(7) 0.041(7) -0.011(7)
C46 0.100(5) 0.042(5) 0.049(4) 0.004(3) 0.004(4) 0.012(4)
C45 0.082(3) 0.034(3) 0.041(3) -0.004(2) -0.007(2) -0.011(2)
C50 0.082(3) 0.019(3) 0.046(4) 0.003(3) -0.022(3) -0.018(2)
C49 0.090(4) 0.039(3) 0.059(4) -0.001(3) -0.005(3) -0.008(3)
C48 0.090(4) 0.041(4) 0.054(4) 0.000(3) 0.003(3) -0.009(3)
C47 0.093(4) 0.027(3) 0.049(3) -0.008(2) 0.001(3) -0.008(3)

loop_
_atom_type_symbol
_atom_type_description
_atom_type_scat_dispersion_real
_atom_type_scat_dispersion_imag
_atom_type_scat_source
C C 0.0033 0.0016 'International Tables Vol C Tables 4.2.6.8 and 6.1.1.4'
H H 0.0000 0.0000 'International Tables Vol C Tables 4.2.6.8 and 6.1.1.4'
N N 0.0061 0.0033 'International Tables Vol C Tables 4.2.6.8 and 6.1.1.4'
O O 0.0106 0.0060 'International Tables Vol C Tables 4.2.6.8 and 6.1.1.4'
P P 0.1023 0.0942 'International Tables Vol C Tables 4.2.6.8 and 6.1.1.4'
Zn Zn 0.2839 1.4301 'International Tables Vol C Tables 4.2.6.8 and 6.1.1.4'

loop_
_geom_angle_atom_site_label_1
_geom_angle_atom_site_label_2
_geom_angle_atom_site_label_3
_geom_angle
_geom_angle_site_symmetry_1
_geom_angle_site_symmetry_3
_geom_angle_publ_flag
O1 Zn1 N5 130.70(6) . . ?
O1 Zn1 N4 123.75(6) . . ?
O1 Zn1 N2 103.12(6) . . ?
N5 Zn1 N4 98.03(6) . . ?
N5 Zn1 N2 99.70(6) . . ?
N2 Zn1 N4 92.27(6) . . ?
N5 P1 C12 110.99(8) . . ?
N5 P1 C18 111.47(8) . . ?
N5 P1 C11 112.53(8) . . ?
C12 P1 C18 111.50(8) . . ?
C11 P1 C12 104.51(8) . . ?
C11 P1 C18 105.52(9) . . ?
C30 O1 Zn1 115.08(14) . . ?
P1 N5 Zn1 106.57(8) . . ?
C24 N5 Zn1 128.24(12) . . ?
C24 N5 P1 125.18(13) . . ?
N3 N4 Zn1 109.85(11) . . ?
C9 N4 Zn1 143.79(13) . . ?
C9 N4 N3 106.22(15) . . ?
N2 N1 C11 119.65(14) . . ?
C2 N1 N2 110.15(15) . . ?
C2 N1 C11 130.19(16) . . ?
N4 N3 C11 120.15(14) . . ?
C7 N3 N4 110.50(15) . . ?
C7 N3 C11 129.34(16) . . ?
N1 N2 Zn1 110.30(11) . . ?
C4 N2 Zn1 142.22(13) . . ?
C4 N2 N1 106.41(15) . . ?
N1 C2 C3 106.98(17) . . ?
N1 C2 C1 122.47(17) . . ?
C3 C2 C1 130.55(18) . . ?
C13 C12 P1 122.21(15) . . ?
C17 C12 P1 117.87(14) . . ?
C17 C12 C13 119.41(18) . . ?
C12 C13 H13 120.0 . . ?
C14 C13 C12 120.05(19) . . ?
C14 C13 H13 120.0 . . ?
C19 C18 P1 118.97(14) . . ?
C19 C18 C23 119.28(17) . . ?
C23 C18 P1 121.63(14) . . ?
C18 C19 H19 119.8 . . ?
C20 C19 C18 120.36(18) . . ?
C20 C19 H19 119.8 . . ?
N4 C9 C8 109.75(17) . . ?
N4 C9 C10 121.10(17) . . ?
C8 C9 C10 129.14(17) . . ?
C18 C23 H23 119.9 . . ?
C22 C23 C18 120.16(18) . . ?
C22 C23 H23 119.9 . . ?
C9 C8 H8 126.6 . . ?
C7 C8 C9 106.85(16) . . ?
C7 C8 H8 126.6 . . ?
C2 C3 H3 126.7 . . ?
C2 C3 C4 106.65(17) . . ?
C4 C3 H3 126.7 . . ?
P1 C11 H11 106.3 . . ?
N1 C11 P1 113.16(12) . . ?
N1 C11 N3 111.81(14) . . ?
N1 C11 H11 106.3 . . ?
N3 C11 P1 112.30(12) . . ?
N3 C11 H11 106.3 . . ?
C25 C24 N5 123.51(16) . . ?
C25 C24 C29 117.68(17) . . ?
C29 C24 N5 118.81(16) . . ?
N3 C7 C8 106.67(16) . . ?
N3 C7 C6 122.30(17) . . ?
C8 C7 C6 131.02(17) . . ?
C24 C25 H25 119.6 . . ?
C26 C25 C24 120.74(18) . . ?
C26 C25 H25 119.6 . . ?
C2 C1 H1A 109.5 . . ?
C2 C1 H1B 109.5 . . ?
C2 C1 H1C 109.5 . . ?
H1A C1 H1B 109.5 . . ?
H1A C1 H1C 109.5 . . ?
H1B C1 H1C 109.5 . . ?
C19 C20 H20 119.9 . . ?
C21 C20 C19 120.10(18) . . ?
C21 C20 H20 119.9 . . ?
H5A C5 H5B 109.5 . . ?
H5A C5 H5C 109.5 . . ?
H5B C5 H5C 109.5 . . ?
C4 C5 H5A 109.5 . . ?
C4 C5 H5B 109.5 . . ?
C4 C5 H5C 109.5 . . ?
C29 C28 H28 119.6 . . ?
C29 C28 C27 120.87(18) . . ?
C27 C28 H28 119.6 . . ?
C7 C6 H6A 109.5 . . ?
C7 C6 H6B 109.5 . . ?
C7 C6 H6C 109.5 . . ?
H6A C6 H6B 109.5 . . ?
H6A C6 H6C 109.5 . . ?
H6B C6 H6C 109.5 . . ?
C20 C21 H21 120.0 . . ?
C20 C21 C22 119.96(18) . . ?
C22 C21 H21 120.0 . . ?
C9 C10 H10A 109.5 . . ?
C9 C10 H10B 109.5 . . ?
C9 C10 H10C 109.5 . . ?
H10A C10 H10B 109.5 . . ?
H10A C10 H10C 109.5 . . ?
H10B C10 H10C 109.5 . . ?
C13 C14 H14 119.8 . . ?
C15 C14 C13 120.41(19) . . ?
C15 C14 H14 119.8 . . ?
C24 C29 H29 119.5 . . ?
C28 C29 C24 121.03(17) . . ?
C28 C29 H29 119.5 . . ?
N2 C4 C3 109.81(17) . . ?
N2 C4 C5 121.01(18) . . ?
C3 C4 C5 129.17(18) . . ?
C12 C17 H17 119.9 . . ?
C12 C17 C16 120.15(19) . . ?
C16 C17 H17 119.9 . . ?
C23 C22 C21 120.13(18) . . ?
C23 C22 H22 119.9 . . ?
C21 C22 H22 119.9 . . ?
C28 C27 H27 120.8 . . ?
C26 C27 C28 118.50(19) . . ?
C26 C27 H27 120.8 . . ?
C14 C15 H15 120.1 . . ?
C16 C15 C14 119.9(2) . . ?
C16 C15 H15 120.1 . . ?
O1 C30 H30 117.0 . . ?
O2 C30 O1 125.9(2) . . ?
O2 C30 H30 117.0 . . ?
C25 C26 H26 119.4 . . ?
C27 C26 C25 121.17(19) . . ?
C27 C26 H26 119.4 . . ?
C17 C16 H16 120.0 . . ?
C15 C16 C17 120.1(2) . . ?
C15 C16 H16 120.0 . . ?
C41 C40 H40 120.0 . . ?
C41 C40 C39 120.0 . . ?
C39 C40 H40 120.0 . . ?
C40 C41 H41 120.0 . . ?
C42 C41 C40 120.0 . . ?
C42 C41 H41 120.0 . . ?
C41 C42 H42 120.0 . . ?
C43 C42 C41 120.0 . . ?
C43 C42 H42 120.0 . . ?
C42 C43 H43 120.0 . . ?
C42 C43 C38 120.0 . . ?
C38 C43 H43 120.0 . . ?
C43 C38 C39 120.0 . . ?
C43 C38 C44 118.9(2) . . ?
C39 C38 C44 120.9(2) . . ?
C40 C39 H39 120.0 . . ?
C38 C39 C40 120.0 . . ?
C38 C39 H39 120.0 . . ?
C38 C44 H44A 109.5 . . ?
C38 C44 H44B 109.5 . . ?
C38 C44 H44C 109.5 . . ?
H44A C44 H44B 109.5 . . ?
H44A C44 H44C 109.5 . . ?
H44B C44 H44C 109.5 . . ?
H37A C37 H37B 109.5 . . ?
H37A C37 H37C 109.5 . . ?
H37B C37 H37C 109.5 . . ?
C31 C37 H37A 109.5 . . ?
C31 C37 H37B 109.5 . . ?
C31 C37 H37C 109.5 . . ?
C36 C31 C37 120.6(7) . . ?
C36 C31 C32 118.7(6) . . ?
C32 C31 C37 120.6(6) . . ?
C31 C36 H36 119.4 . . ?
C35 C36 C31 121.2(8) . . ?
C35 C36 H36 119.4 . . ?
C36 C35 H35 120.3 . . ?
C36 C35 C34 119.3(7) . . ?
C34 C35 H35 120.3 . . ?
C35 C34 H34 119.6 . . ?
C33 C34 C35 120.8(8) . . ?
C33 C34 H34 119.6 . . ?
C34 C33 H33 120.3 . . ?
C34 C33 C32 119.5(7) . . ?
C32 C33 H33 120.3 . . ?
C31 C32 C33 120.4(7) . . ?
C31 C32 H32 119.8 . . ?
C33 C32 H32 119.8 . . ?
H51A C51 H51B 109.5 . . ?
H51A C51 H51C 109.5 . . ?
H51B C51 H51C 109.5 . . ?
C45 C51 H51A 109.5 . . ?
C45 C51 H51B 109.5 . . ?
C45 C51 H51C 109.5 . . ?
C45 C46 H46 120.0 . . ?
C45 C46 C47 120.0 . . ?
C47 C46 H46 120.0 . . ?
C46 C45 C51 113.9(7) . . ?
C50 C45 C51 126.1(7) . . ?
C50 C45 C46 120.0 . . ?
C45 C50 H50 120.0 . . ?
C45 C50 C49 120.0 . . ?
C49 C50 H50 120.0 . . ?
C50 C49 H49 120.0 . . ?
C48 C49 C50 120.0 . . ?
C48 C49 H49 120.0 . . ?
C49 C48 H48 120.0 . . ?
C49 C48 C47 120.0 . . ?
C47 C48 H48 120.0 . . ?
C46 C47 H47 120.0 . . ?
C48 C47 C46 120.0 . . ?
C48 C47 H47 120.0 . . ?

loop_
_geom_bond_atom_site_label_1
_geom_bond_atom_site_label_2
_geom_bond_distance
_geom_bond_site_symmetry_2
_geom_bond_publ_flag
Zn1 O1 1.9199(14) . ?
Zn1 N5 2.0127(15) . ?
Zn1 N4 2.0690(15) . ?
Zn1 N2 2.0676(16) . ?
P1 N5 1.6368(15) . ?
P1 C12 1.8078(19) . ?
P1 C18 1.8109(19) . ?
P1 C11 1.7378(18) . ?
O1 C30 1.278(3) . ?
N5 C24 1.411(2) . ?
N4 N3 1.388(2) . ?
N4 C9 1.334(2) . ?
N1 N2 1.384(2) . ?
N1 C2 1.360(2) . ?
N1 C11 1.437(2) . ?
N3 C11 1.445(2) . ?
N3 C7 1.356(2) . ?
N2 C4 1.333(2) . ?
O2 C30 1.216(3) . ?
C2 C3 1.376(3) . ?
C2 C1 1.490(3) . ?
C12 C13 1.393(3) . ?
C12 C17 1.390(3) . ?
C13 H13 0.9500 . ?
C13 C14 1.387(3) . ?
C18 C19 1.394(3) . ?
C18 C23 1.396(3) . ?
C19 H19 0.9500 . ?
C19 C20 1.389(3) . ?
C9 C8 1.402(3) . ?
C9 C10 1.497(3) . ?
C23 H23 0.9500 . ?
C23 C22 1.390(3) . ?
C8 H8 0.9500 . ?
C8 C7 1.382(3) . ?
C3 H3 0.9500 . ?
C3 C4 1.402(3) . ?
C11 H11 1.0000 . ?
C24 C25 1.400(3) . ?
C24 C29 1.401(2) . ?
C7 C6 1.488(3) . ?
C25 H25 0.9500 . ?
C25 C26 1.389(3) . ?
C1 H1A 0.9800 . ?
C1 H1B 0.9800 . ?
C1 H1C 0.9800 . ?
C20 H20 0.9500 . ?
C20 C21 1.386(3) . ?
C5 H5A 0.9800 . ?
C5 H5B 0.9800 . ?
C5 H5C 0.9800 . ?
C5 C4 1.497(3) . ?
C28 H28 0.9500 . ?
C28 C29 1.388(3) . ?
C28 C27 1.388(3) . ?
C6 H6A 0.9800 . ?
C6 H6B 0.9800 . ?
C6 H6C 0.9800 . ?
C21 H21 0.9500 . ?
C21 C22 1.390(3) . ?
C10 H10A 0.9800 . ?
C10 H10B 0.9800 . ?
C10 H10C 0.9800 . ?
C14 H14 0.9500 . ?
C14 C15 1.385(3) . ?
C29 H29 0.9500 . ?
C17 H17 0.9500 . ?
C17 C16 1.396(3) . ?
C22 H22 0.9500 . ?
C27 H27 0.9500 . ?
C27 C26 1.386(3) . ?
C15 H15 0.9500 . ?
C15 C16 1.381(3) . ?
C30 H30 0.9500 . ?
C26 H26 0.9500 . ?
C16 H16 0.9500 . ?
C40 H40 0.9500 . ?
C40 C41 1.3900 . ?
C40 C39 1.3900 . ?
C41 H41 0.9500 . ?
C41 C42 1.3900 . ?
C42 H42 0.9500 . ?
C42 C43 1.3900 . ?
C43 H43 0.9500 . ?
C43 C38 1.3900 . ?
C38 C39 1.3900 . ?
C38 C44 1.501(4) . ?
C39 H39 0.9500 . ?
C44 H44A 0.9800 . ?
C44 H44B 0.9800 . ?
C44 H44C 0.9800 . ?
C37 H37A 0.9800 . ?
C37 H37B 0.9800 . ?
C37 H37C 0.9800 . ?
C37 C31 1.495(10) . ?
C31 C36 1.383(9) . ?
C31 C32 1.386(8) . ?
C36 H36 0.9500 . ?
C36 C35 1.377(9) . ?
C35 H35 0.9500 . ?
C35 C34 1.379(10) . ?
C34 H34 0.9500 . ?
C34 C33 1.372(9) . ?
C33 H33 0.9500 . ?
C33 C32 1.393(8) . ?
C32 H32 0.9500 . ?
C51 H51A 0.9800 . ?
C51 H51B 0.9800 . ?
C51 H51C 0.9800 . ?
C51 C45 1.490(10) . ?
C46 H46 0.9500 . ?
C46 C45 1.3900 . ?
C46 C47 1.3900 . ?
C45 C50 1.3900 . ?
C50 H50 0.9500 . ?
C50 C49 1.3900 . ?
C49 H49 0.9500 . ?
C49 C48 1.3900 . ?
C48 H48 0.9500 . ?
C48 C47 1.3900 . ?
C47 H47 0.9500 . ?

loop_
_geom_torsion_atom_site_label_1
_geom_torsion_atom_site_label_2
_geom_torsion_atom_site_label_3
_geom_torsion_atom_site_label_4
_geom_torsion
_geom_torsion_site_symmetry_1
_geom_torsion_site_symmetry_2
_geom_torsion_site_symmetry_3
_geom_torsion_site_symmetry_4
_geom_torsion_publ_flag
Zn1 O1 C30 O2 4.7(3) . . . . ?
Zn1 N5 C24 C25 179.46(14) . . . . ?
Zn1 N5 C24 C29 -1.2(2) . . . . ?
Zn1 N4 N3 C11 -5.22(18) . . . . ?
Zn1 N4 N3 C7 176.03(12) . . . . ?
Zn1 N4 C9 C8 -174.32(16) . . . . ?
Zn1 N4 C9 C10 6.7(3) . . . . ?
Zn1 N2 C4 C3 -165.91(16) . . . . ?
Zn1 N2 C4 C5 14.5(3) . . . . ?
P1 N5 C24 C25 0.8(3) . . . . ?
P1 N5 C24 C29 -179.88(13) . . . . ?
P1 C12 C13 C14 -169.77(16) . . . . ?
P1 C12 C17 C16 170.71(18) . . . . ?
P1 C18 C19 C20 -177.52(16) . . . . ?
P1 C18 C23 C22 177.51(16) . . . . ?
N5 P1 C12 C13 -153.98(16) . . . . ?
N5 P1 C12 C17 34.32(18) . . . . ?
N5 P1 C18 C19 6.49(18) . . . . ?
N5 P1 C18 C23 -169.56(15) . . . . ?
N5 P1 C11 N1 69.17(15) . . . . ?
N5 P1 C11 N3 -58.59(14) . . . . ?
N5 C24 C25 C26 178.63(19) . . . . ?
N5 C24 C29 C28 -178.74(17) . . . . ?
N4 N3 C11 P1 67.63(18) . . . . ?
N4 N3 C11 N1 -60.8(2) . . . . ?
N4 N3 C7 C8 0.6(2) . . . . ?
N4 N3 C7 C6 -179.23(16) . . . . ?
N4 C9 C8 C7 -0.2(2) . . . . ?
N1 N2 C4 C3 0.1(2) . . . . ?
N1 N2 C4 C5 -179.49(16) . . . . ?
N1 C2 C3 C4 -0.2(2) . . . . ?
N3 N4 C9 C8 0.6(2) . . . . ?
N3 N4 C9 C10 -178.43(16) . . . . ?
N2 N1 C2 C3 0.2(2) . . . . ?
N2 N1 C2 C1 -179.63(17) . . . . ?
N2 N1 C11 P1 -57.60(19) . . . . ?
N2 N1 C11 N3 70.4(2) . . . . ?
C2 N1 N2 Zn1 170.71(12) . . . . ?
C2 N1 N2 C4 -0.19(19) . . . . ?
C2 N1 C11 P1 123.10(18) . . . . ?
C2 N1 C11 N3 -108.9(2) . . . . ?
C2 C3 C4 N2 0.0(2) . . . . ?
C2 C3 C4 C5 179.58(19) . . . . ?
C12 P1 N5 Zn1 -124.55(8) . . . . ?
C12 P1 N5 C24 54.37(17) . . . . ?
C12 P1 C18 C19 -118.17(16) . . . . ?
C12 P1 C18 C23 65.78(18) . . . . ?
C12 P1 C11 N1 -170.30(13) . . . . ?
C12 P1 C11 N3 61.95(14) . . . . ?
C12 C13 C14 C15 -0.8(3) . . . . ?
C12 C17 C16 C15 -0.4(4) . . . . ?
C13 C12 C17 C16 -1.2(3) . . . . ?
C13 C14 C15 C16 -0.8(4) . . . . ?
C18 P1 N5 Zn1 110.51(9) . . . . ?
C18 P1 N5 C24 -70.57(17) . . . . ?
C18 P1 C12 C13 -29.05(19) . . . . ?
C18 P1 C12 C17 159.25(16) . . . . ?
C18 P1 C11 N1 -52.61(14) . . . . ?
C18 P1 C11 N3 179.64(12) . . . . ?
C18 C19 C20 C21 0.4(3) . . . . ?
C18 C23 C22 C21 -0.6(3) . . . . ?
C19 C18 C23 C22 1.5(3) . . . . ?
C19 C20 C21 C22 0.5(3) . . . . ?
C9 N4 N3 C11 177.98(15) . . . . ?
C9 N4 N3 C7 -0.76(19) . . . . ?
C9 C8 C7 N3 -0.3(2) . . . . ?
C9 C8 C7 C6 179.6(2) . . . . ?
C23 C18 C19 C20 -1.4(3) . . . . ?
C11 P1 N5 Zn1 -7.82(11) . . . . ?
C11 P1 N5 C24 171.10(14) . . . . ?
C11 P1 C12 C13 84.47(17) . . . . ?
C11 P1 C12 C17 -87.24(17) . . . . ?
C11 P1 C18 C19 128.95(15) . . . . ?
C11 P1 C18 C23 -47.10(18) . . . . ?
C11 N1 N2 Zn1 -8.72(19) . . . . ?
C11 N1 N2 C4 -179.62(15) . . . . ?
C11 N1 C2 C3 179.57(17) . . . . ?
C11 N1 C2 C1 -0.3(3) . . . . ?
C11 N3 C7 C8 -177.95(17) . . . . ?
C11 N3 C7 C6 2.2(3) . . . . ?
C24 C25 C26 C27 -0.2(3) . . . . ?
C7 N3 C11 P1 -113.89(18) . . . . ?
C7 N3 C11 N1 117.6(2) . . . . ?
C25 C24 C29 C28 0.6(3) . . . . ?
C1 C2 C3 C4 179.7(2) . . . . ?
C20 C21 C22 C23 -0.4(3) . . . . ?
C28 C27 C26 C25 1.2(3) . . . . ?
C10 C9 C8 C7 178.71(19) . . . . ?
C14 C15 C16 C17 1.4(4) . . . . ?
C29 C24 C25 C26 -0.7(3) . . . . ?
C29 C28 C27 C26 -1.3(3) . . . . ?
C17 C12 C13 C14 1.8(3) . . . . ?
C27 C28 C29 C24 0.4(3) . . . . ?
C40 C41 C42 C43 0.0 . . . . ?
C41 C40 C39 C38 0.0 . . . . ?
C41 C42 C43 C38 0.0 . . . . ?
C42 C43 C38 C39 0.0 . . . . ?
C42 C43 C38 C44 175.4(2) . . . . ?
C43 C38 C39 C40 0.0 . . . . ?
C39 C40 C41 C42 0.0 . . . . ?
C44 C38 C39 C40 -175.3(2) . . . . ?
C37 C31 C36 C35 -179.9(11) . . . . ?
C37 C31 C32 C33 -180.0(10) . . . . ?
C31 C36 C35 C34 -0.7(17) . . . . ?
C36 C31 C32 C33 -2(2) . . . . ?
C36 C35 C34 C33 -0.8(17) . . . . ?
C35 C34 C33 C32 0.9(16) . . . . ?
C34 C33 C32 C31 0.4(15) . . . . ?
C32 C31 C36 C35 2(2) . . . . ?
C51 C45 C50 C49 179.5(7) . . . . ?
C46 C45 C50 C49 0.0 . . . . ?
C45 C46 C47 C48 0.0 . . . . ?
C45 C50 C49 C48 0.0 . . . . ?
C50 C49 C48 C47 0.0 . . . . ?
C49 C48 C47 C46 0.0 . . . . ?
C47 C46 C45 C51 -179.6(6) . . . . ?
C47 C46 C45 C50 0.0 . . . . ?
